data_4074920
loop_
_publ_author_name
'Viciano, M\'onica'
'Poyatos, Macarena'
'Sana\'u, Mercedes'
'Peris, Eduardo'
'Rossin, Andrea'
'Ujaque, Gregori'
'Lled\'os, Agust\'i'

_publ_section_title
;
 C--H Oxidative Addition of Bisimidazolium Salts to Iridium and
 Rhodium Complexes, and N-Heterocyclic Carbene Generation. A Combined
 Experimental and Theoretical Study
;
_journal_coden_ASTM ORGND7
_journal_issue 5
_journal_name_full Organometallics
_journal_page_first 1120
_journal_page_last 1134
_journal_paper_doi 10.1021/om051004l
_journal_volume 25
_journal_year 2006
_chemical_formula_sum 'C20 H30 F6 Ir N4 P'
_chemical_formula_weight 663.65
_space_group_IT_number 4
_symmetry_cell_setting monoclinic
_symmetry_space_group_name_Hall 'P 2yb'
_symmetry_space_group_name_H-M 'P 1 21 1'
_atom_sites_solution_hydrogens geom
_atom_sites_solution_primary direct
_atom_sites_solution_secondary difmap
_audit_creation_method SHELXL-97
_cell_angle_alpha 90.00
_cell_angle_beta 90.104(2)
_cell_angle_gamma 90.00
_cell_formula_units_Z 4
_cell_length_a 12.0534(9)
_cell_length_b 14.2223(10)
_cell_length_c 13.8876(10)
_cell_measurement_reflns_used 7334
_cell_measurement_temperature 273(2)
_cell_measurement_theta_max 26.55
_cell_measurement_theta_min 2.21
_cell_volume 2380.7(3)
_computing_cell_refinement 'Bruker SMART'
_computing_data_collection 'Bruker SMART'
_computing_data_reduction 'Bruker SAINT'
_computing_molecular_graphics 'Bruker SHELXTL'
_computing_publication_material 'Bruker SHELXTL'
_computing_structure_refinement 'SHELXL-97 (Sheldrick, 1997)'
_computing_structure_solution 'SHELXS-97 (Sheldrick, 1990)'
_diffrn_ambient_temperature 273(2)
_diffrn_measured_fraction_theta_full 0.974
_diffrn_measured_fraction_theta_max 0.974
_diffrn_measurement_device_type 'CCD area detector'
_diffrn_measurement_method 'phi and omega scans'
_diffrn_radiation_monochromator graphite
_diffrn_radiation_source 'fine-focus sealed tube'
_diffrn_radiation_type MoK\a
_diffrn_radiation_wavelength 0.71073
_diffrn_reflns_av_R_equivalents 0.0380
_diffrn_reflns_av_sigmaI/netI 0.0889
_diffrn_reflns_limit_h_max 11
_diffrn_reflns_limit_h_min -17
_diffrn_reflns_limit_k_max 20
_diffrn_reflns_limit_k_min -20
_diffrn_reflns_limit_l_max 18
_diffrn_reflns_limit_l_min -19
_diffrn_reflns_number 19488
_diffrn_reflns_theta_full 30.57
_diffrn_reflns_theta_max 30.57
_diffrn_reflns_theta_min 1.47
_exptl_absorpt_coefficient_mu 5.737
_exptl_absorpt_correction_type none
_exptl_crystal_density_diffrn 1.852
_exptl_crystal_density_meas 0
_exptl_crystal_density_method 'not measured'
_exptl_crystal_F_000 1296
_refine_diff_density_max 1.190
_refine_diff_density_min -0.981
_refine_diff_density_rms 0.132
_refine_ls_abs_structure_details 'Flack H D (1983), Acta Cryst. A39, 876-881'
_refine_ls_abs_structure_Flack 0.009(8)
_refine_ls_extinction_method none
_refine_ls_goodness_of_fit_ref 0.987
_refine_ls_hydrogen_treatment mixed
_refine_ls_matrix_type full
_refine_ls_number_parameters 577
_refine_ls_number_reflns 13316
_refine_ls_number_restraints 1
_refine_ls_restrained_S_all 0.987
_refine_ls_R_factor_all 0.0689
_refine_ls_R_factor_gt 0.0384
_refine_ls_shift/su_max 0.022
_refine_ls_shift/su_mean 0.001
_refine_ls_structure_factor_coef Fsqd
_refine_ls_weighting_details 'calc w=1/[\s^2^(Fo^2^)+(0.0064P)^2^+0.0000P] where P=(Fo^2^+2Fc^2^)/3'
_refine_ls_weighting_scheme calc
_refine_ls_wR_factor_gt 0.0772
_refine_ls_wR_factor_ref 0.0871
_reflns_number_gt 9895
_reflns_number_total 13316
_reflns_threshold_expression >2sigma(I)
_cod_data_source_file om051004lsi20051122_052241.cif
_cod_data_source_block str685m
_cod_depositor_comments
;
The following automatic conversions were performed:

'_symmetry_cell_setting' value 'Monoclinic' changed to 'monoclinic'
according to /home/saulius/struct/CIF-dictionaries/cif_core.dic
dictionary named 'cif_core.dic' version 2.4.1 from 2010-06-29.

Automatic conversion script
Id: cif_fix_values 1715 2011-07-08 13:25:40Z adriana 
;
_cod_original_sg_symbol_H-M P2(1)
_cod_database_code 4074920

loop_
_symmetry_equiv_pos_as_xyz
'x, y, z'
'-x, y+1/2, -z'

loop_
_atom_site_label
_atom_site_type_symbol
_atom_site_fract_x
_atom_site_fract_y
_atom_site_fract_z
_atom_site_U_iso_or_equiv
_atom_site_adp_type
_atom_site_occupancy
_atom_site_symmetry_multiplicity
_atom_site_calc_flag
_atom_site_refinement_flags
Ir1 Ir 0.98145(2) 0.869795(18) 0.400120(17) 0.03515(7) Uani 1 1 d .
P1 P 0.5436(2) 0.7026(2) 0.53318(18) 0.0660(7) Uani 1 1 d .
C01 C 1.0705(6) 0.8972(5) 0.5218(5) 0.0418(16) Uani 1 1 d .
C1 C 0.9118(7) 1.0009(5) 0.3954(5) 0.0417(18) Uani 1 1 d .
F1 F 0.5586(18) 0.8057(9) 0.5400(15) 0.290(10) Uani 1 1 d .
Ir2 Ir 0.48144(2) 0.836396(18) 0.099880(17) 0.03518(7) Uani 1 1 d .
P2 P 0.9568(2) 0.5033(2) 0.03343(18) 0.0652(7) Uani 1 1 d .
F2 F 0.4779(8) 0.6943(13) 0.6235(7) 0.201(7) Uani 1 1 d .
C2 C 0.7409(7) 0.9678(7) 0.4894(6) 0.060(2) Uani 1 1 d .
H2A H 0.7614 0.9025 0.4799 0.072 Uiso 1 1 calc R
H2B H 0.6646 0.9752 0.4684 0.072 Uiso 1 1 calc R
N2 N 1.1801(6) 0.9143(5) 0.5309(5) 0.0541(17) Uani 1 1 d .
C02 C 1.2589(8) 0.9260(8) 0.4512(7) 0.076(3) Uani 1 1 d .
H02A H 1.2216 0.9151 0.3911 0.113 Uiso 1 1 calc R
H02B H 1.3186 0.8818 0.4583 0.113 Uiso 1 1 calc R
H02C H 1.2881 0.9888 0.4521 0.113 Uiso 1 1 calc R
N3 N 1.0326(6) 0.8963(6) 0.6140(5) 0.054(2) Uani 1 1 d .
F3 F 0.5340(18) 0.6042(8) 0.5180(15) 0.300(12) Uani 1 1 d .
F4 F 0.6081(8) 0.7101(15) 0.4434(7) 0.244(9) Uani 1 1 d .
N4 N 0.8122(5) 1.0271(5) 0.4298(4) 0.0474(15) Uani 1 1 d .
C4 C 0.8684(9) 1.1487(6) 0.3495(6) 0.062(2) Uani 1 1 d .
H4A H 0.8734 1.2070 0.3195 0.074 Uiso 1 1 calc R
F5 F 0.6474(8) 0.6932(12) 0.5946(6) 0.195(6) Uani 1 1 d .
C5 C 0.7491(10) 0.9921(8) 0.6007(7) 0.075(3) Uani 1 1 d .
H5A H 0.7189 1.0545 0.6112 0.090 Uiso 1 1 calc R
H5B H 0.7037 0.9479 0.6364 0.090 Uiso 1 1 calc R
N5 N 0.9478(6) 1.0771(5) 0.3461(5) 0.0511(16) Uani 1 1 d .
F6 F 0.4363(7) 0.7156(9) 0.4718(7) 0.159(4) Uani 1 1 d .
N6 N 0.6807(6) 0.7915(5) -0.0308(5) 0.0539(17) Uani 1 1 d .
C6 C 0.8605(8) 0.9891(7) 0.6379(6) 0.064(2) Uani 1 1 d .
H6A H 0.8600 1.0133 0.7031 0.076 Uiso 1 1 calc R
H6B H 0.9064 1.0306 0.5995 0.076 Uiso 1 1 calc R
F7 F 1.0638(7) 0.4898(9) -0.0255(6) 0.151(4) Uani 1 1 d .
C7 C 0.9153(8) 0.8882(7) 0.6388(6) 0.062(2) Uani 1 1 d .
H7A H 0.9077 0.8603 0.7022 0.074 Uiso 1 1 calc R
H7B H 0.8780 0.8478 0.5927 0.074 Uiso 1 1 calc R
N7 N 0.5320(6) 0.8102(5) -0.1130(5) 0.0489(18) Uani 1 1 d .
F8 F 1.0231(8) 0.4901(13) 0.1241(7) 0.203(8) Uani 1 1 d .
N8 N 0.3120(5) 0.6789(4) 0.0713(4) 0.0453(14) Uani 1 1 d .
C8 C 1.1194(9) 0.9139(6) 0.6777(6) 0.062(2) Uani 1 1 d .
H8A H 1.1139 0.9172 0.7444 0.074 Uiso 1 1 calc R
N9 N 0.4478(6) 0.6280(5) 0.1546(5) 0.0514(16) Uani 1 1 d .
C9 C 1.2101(9) 0.9248(7) 0.6276(7) 0.071(3) Uani 1 1 d .
H9A H 1.2807 0.9372 0.6515 0.086 Uiso 1 1 calc R
F9 F 0.9763(16) 0.6018(8) 0.0322(16) 0.273(10) Uani 1 1 d .
F10 F 0.8908(8) 0.5058(17) -0.0568(7) 0.280(11) Uani 1 1 d .
C11 C 1.0786(7) 0.7423(5) 0.3726(6) 0.0439(17) Uani 1 1 d .
H11A H 1.1517 0.7423 0.4036 0.053 Uiso 1 1 calc R
C12 C 1.0815(7) 0.7176(6) 0.2664(6) 0.055(2) Uani 1 1 d .
H12A H 1.1577 0.7052 0.2481 0.065 Uiso 1 1 calc R
H12B H 1.0397 0.6600 0.2566 0.065 Uiso 1 1 calc R
F12 F 0.8507(7) 0.5089(11) 0.0931(6) 0.189(6) Uani 1 1 d .
C13 C 1.0348(8) 0.7929(8) 0.2004(6) 0.060(2) Uani 1 1 d .
H13A H 1.0061 0.7636 0.1424 0.072 Uiso 1 1 calc R
H13B H 1.0940 0.8353 0.1817 0.072 Uiso 1 1 calc R
C15 C 0.8552(6) 0.8154(6) 0.3008(5) 0.0461(19) Uani 1 1 d .
H15 H 0.7877 0.8537 0.2970 0.055 Uiso 1 1 calc R
C16 C 0.8348(8) 0.7123(7) 0.3115(6) 0.061(2) Uani 1 1 d .
H16A H 0.8666 0.6795 0.2569 0.073 Uiso 1 1 calc R
H16B H 0.7555 0.7007 0.3114 0.073 Uiso 1 1 calc R
C17 C 0.8859(8) 0.6725(7) 0.4059(7) 0.062(2) Uani 1 1 d .
H17A H 0.8322 0.6790 0.4575 0.075 Uiso 1 1 calc R
H17B H 0.9006 0.6060 0.3975 0.075 Uiso 1 1 calc R
C18 C 0.9916(7) 0.7211(6) 0.4347(6) 0.0485(18) Uani 1 1 d .
H18A H 1.0151 0.7082 0.5010 0.058 Uiso 1 1 calc R
C19 C 0.5704(6) 0.8086(5) -0.0210(5) 0.0422(16) Uani 1 1 d .
C20 C 0.7600(8) 0.7809(8) 0.0510(7) 0.076(3) Uani 1 1 d .
H20A H 0.7217 0.7913 0.1107 0.113 Uiso 1 1 calc R
H20B H 0.8188 0.8259 0.0446 0.113 Uiso 1 1 calc R
H20C H 0.7904 0.7185 0.0506 0.113 Uiso 1 1 calc R
C21 C 0.7088(10) 0.7816(7) -0.1270(7) 0.070(3) Uani 1 1 d .
H21A H 0.7794 0.7693 -0.1507 0.084 Uiso 1 1 calc R
C22 C 0.6187(9) 0.7926(6) -0.1787(6) 0.065(3) Uani 1 1 d .
H22A H 0.6130 0.7895 -0.2454 0.077 Uiso 1 1 calc R
C23 C 0.4149(8) 0.8170(7) -0.1391(6) 0.062(2) Uani 1 1 d .
H23A H 0.4079 0.8439 -0.2030 0.075 Uiso 1 1 calc R
H23B H 0.3770 0.8579 -0.0941 0.075 Uiso 1 1 calc R
C24 C 0.3607(8) 0.7177(7) -0.1374(6) 0.062(2) Uani 1 1 d .
H24A H 0.3592 0.6933 -0.2027 0.074 Uiso 1 1 calc R
H24B H 0.4073 0.6762 -0.0994 0.074 Uiso 1 1 calc R
C25 C 0.2480(9) 0.7146(8) -0.0986(7) 0.072(3) Uani 1 1 d .
H25A H 0.2173 0.6525 -0.1097 0.087 Uiso 1 1 calc R
H25B H 0.2024 0.7594 -0.1334 0.087 Uiso 1 1 calc R
C26 C 0.2419(7) 0.7365(6) 0.0081(6) 0.057(2) Uani 1 1 d .
H26A H 0.2621 0.8019 0.0173 0.069 Uiso 1 1 calc R
H26B H 0.1655 0.7294 0.0286 0.069 Uiso 1 1 calc R
C27 C 0.2860(8) 0.5891(6) 0.0978(7) 0.059(2) Uani 1 1 d .
H27A H 0.2215 0.5567 0.0817 0.071 Uiso 1 1 calc R
C28 C 0.3694(8) 0.5564(6) 0.1509(7) 0.060(2) Uani 1 1 d .
H28A H 0.3743 0.4976 0.1798 0.072 Uiso 1 1 calc R
C29 C 0.4119(7) 0.7045(5) 0.1063(5) 0.0402(17) Uani 1 1 d .
C30 C 0.4906(7) 0.9853(6) 0.0662(6) 0.0476(18) Uani 1 1 d .
H30A H 0.5140 0.9985 0.0000 0.057 Uiso 1 1 calc R
C31 C 0.5789(7) 0.9647(5) 0.1289(6) 0.0460(18) Uani 1 1 d .
H31A H 0.6519 0.9654 0.0980 0.055 Uiso 1 1 calc R
C32 C 0.5818(8) 0.9887(6) 0.2354(6) 0.057(2) Uani 1 1 d .
H32A H 0.5401 1.0461 0.2457 0.069 Uiso 1 1 calc R
H32B H 0.6581 1.0006 0.2542 0.069 Uiso 1 1 calc R
C34 C 0.4435(5) 0.8554(6) 0.2514(5) 0.0442(18) Uani 1 1 d .
H34A H 0.4254 0.7966 0.2846 0.053 Uiso 1 1 calc R
C35 C 0.3858(8) 1.0336(7) 0.0943(7) 0.061(2) Uani 1 1 d .
H35A H 0.3327 1.0277 0.0421 0.074 Uiso 1 1 calc R
H35B H 0.4010 1.1000 0.1033 0.074 Uiso 1 1 calc R
C36 C 0.3342(7) 0.9946(7) 0.1859(6) 0.059(2) Uani 1 1 d .
H36A H 0.3636 1.0287 0.2409 0.071 Uiso 1 1 calc R
H36B H 0.2547 1.0050 0.1840 0.071 Uiso 1 1 calc R
C37 C 0.3561(6) 0.8918(6) 0.1993(5) 0.0456(18) Uani 1 1 d .
H37A H 0.2885 0.8536 0.2025 0.055 Uiso 1 1 calc R
C38 C 0.9422(6) 0.8493(6) 0.2486(5) 0.051(2) Uani 1 1 d .
H38A H 0.9250 0.9081 0.2149 0.061 Uiso 1 1 calc R
C40 C 0.5339(8) 0.9109(7) 0.3004(6) 0.059(2) Uani 1 1 d .
H40A H 0.5932 0.8685 0.3191 0.071 Uiso 1 1 calc R
H40B H 0.5044 0.9392 0.3585 0.071 Uiso 1 1 calc R
C41 C 0.5559(9) 0.6218(8) 0.2038(8) 0.079(3) Uani 1 1 d .
H41A H 0.5957 0.6796 0.1953 0.119 Uiso 1 1 calc R
H41B H 0.5980 0.5709 0.1770 0.119 Uiso 1 1 calc R
H41C H 0.5443 0.6108 0.2713 0.119 Uiso 1 1 calc R
C42 C 1.0553(10) 1.0850(8) 0.2962(8) 0.082(3) Uani 1 1 d .
H42A H 1.0965 1.0278 0.3046 0.123 Uiso 1 1 calc R
H42B H 1.0967 1.1365 0.3228 0.123 Uiso 1 1 calc R
H42C H 1.0428 1.0958 0.2289 0.123 Uiso 1 1 calc R
C65 C 0.7867(8) 1.1190(6) 0.4020(7) 0.059(2) Uani 1 1 d .
H65A H 0.7231 1.1526 0.4181 0.071 Uiso 1 1 calc R
F114 F 0.9343(18) 0.4057(10) 0.0343(17) 0.307(11) Uani 1 1 d .

loop_
_atom_site_aniso_label
_atom_site_aniso_U_11
_atom_site_aniso_U_22
_atom_site_aniso_U_33
_atom_site_aniso_U_23
_atom_site_aniso_U_13
_atom_site_aniso_U_12
Ir1 0.03904(14) 0.03477(14) 0.03162(13) -0.00315(10) -0.00226(8) 0.00359(10)
P1 0.0660(16) 0.0833(19) 0.0487(14) 0.0159(12) 0.0036(11) -0.0164(13)
C01 0.057(5) 0.034(4) 0.034(4) -0.006(3) -0.004(3) 0.004(3)
C1 0.056(5) 0.034(4) 0.035(4) -0.007(3) -0.007(3) -0.001(3)
F1 0.43(3) 0.106(10) 0.34(2) 0.038(12) -0.054(19) -0.134(14)
Ir2 0.03888(14) 0.03481(14) 0.03186(13) -0.00328(10) -0.00096(8) -0.00368(10)
P2 0.0631(15) 0.0830(19) 0.0496(14) -0.0166(12) -0.0060(10) -0.0132(12)
F2 0.109(7) 0.39(2) 0.099(6) 0.054(9) 0.019(5) -0.075(10)
C2 0.046(5) 0.079(6) 0.055(5) -0.010(4) 0.000(4) 0.002(4)
N2 0.056(4) 0.051(4) 0.055(4) -0.011(3) -0.018(3) 0.003(3)
C02 0.055(6) 0.089(7) 0.082(7) -0.002(6) -0.001(5) -0.008(5)
N3 0.081(5) 0.049(5) 0.032(4) 0.000(3) -0.007(3) 0.005(3)
F3 0.48(3) 0.076(8) 0.34(2) -0.058(11) -0.23(2) 0.089(12)
F4 0.111(7) 0.54(3) 0.077(6) 0.019(10) 0.036(5) -0.018(12)
N4 0.045(4) 0.053(4) 0.045(4) -0.010(3) -0.010(3) 0.007(3)
C4 0.086(7) 0.043(5) 0.057(5) -0.006(4) -0.029(5) 0.016(4)
F5 0.101(7) 0.39(2) 0.098(6) -0.013(9) -0.042(5) 0.027(10)
C5 0.096(8) 0.075(7) 0.054(6) -0.019(5) -0.002(5) 0.021(6)
N5 0.066(4) 0.036(3) 0.051(4) 0.000(3) -0.003(3) 0.005(3)
F6 0.103(6) 0.221(12) 0.154(9) 0.046(8) -0.042(5) -0.005(7)
N6 0.061(4) 0.044(4) 0.057(4) -0.005(3) 0.025(3) -0.003(3)
C6 0.078(6) 0.065(6) 0.048(5) -0.023(4) 0.006(4) 0.001(5)
F7 0.104(6) 0.229(12) 0.120(7) -0.039(7) 0.025(5) -0.008(7)
C7 0.077(6) 0.067(6) 0.042(5) 0.008(4) 0.013(4) 0.005(5)
N7 0.078(5) 0.033(4) 0.035(4) 0.001(3) 0.000(3) -0.004(3)
F8 0.117(7) 0.40(2) 0.094(6) 0.103(10) -0.019(5) -0.026(9)
N8 0.045(4) 0.046(4) 0.045(4) -0.010(3) 0.001(3) -0.008(3)
C8 0.096(7) 0.054(5) 0.035(4) -0.011(4) -0.023(4) 0.020(5)
N9 0.066(5) 0.040(4) 0.047(4) 0.004(3) 0.002(3) -0.003(3)
C9 0.082(7) 0.065(6) 0.068(6) -0.013(5) -0.034(5) 0.010(5)
F9 0.37(2) 0.061(8) 0.38(2) -0.002(10) 0.136(18) 0.044(9)
F10 0.097(7) 0.67(4) 0.076(6) 0.026(11) -0.039(5) -0.030(12)
C11 0.051(5) 0.027(3) 0.053(5) 0.001(3) -0.003(3) 0.008(3)
C12 0.061(5) 0.047(5) 0.056(5) -0.015(4) 0.002(4) 0.014(4)
F12 0.094(6) 0.39(2) 0.080(6) -0.006(8) 0.029(4) 0.011(9)
C13 0.068(6) 0.078(6) 0.033(4) -0.012(4) 0.006(4) 0.008(5)
C15 0.042(4) 0.060(5) 0.036(4) -0.022(3) -0.006(3) 0.008(3)
C16 0.055(5) 0.075(6) 0.052(5) -0.008(4) -0.005(4) -0.016(4)
C17 0.061(6) 0.051(5) 0.076(7) 0.006(4) 0.004(5) -0.010(4)
C18 0.061(5) 0.039(4) 0.046(5) -0.003(4) -0.007(3) 0.005(3)
C19 0.054(4) 0.036(4) 0.036(4) -0.006(3) 0.005(3) -0.004(3)
C20 0.058(6) 0.096(8) 0.073(7) -0.001(6) -0.004(5) 0.012(5)
C21 0.090(7) 0.054(5) 0.066(6) -0.018(5) 0.023(6) -0.005(5)
C22 0.098(8) 0.056(5) 0.039(5) -0.012(4) 0.031(5) -0.010(5)
C23 0.085(6) 0.064(7) 0.038(4) 0.003(4) -0.011(4) 0.000(5)
C24 0.081(7) 0.059(5) 0.045(5) -0.016(4) -0.006(4) 0.000(4)
C25 0.076(7) 0.080(7) 0.062(6) -0.010(5) -0.013(5) 0.004(5)
C26 0.050(5) 0.065(5) 0.057(5) -0.011(4) -0.007(4) -0.004(4)
C27 0.056(5) 0.049(5) 0.073(6) -0.024(4) 0.017(5) -0.021(4)
C28 0.079(6) 0.035(4) 0.066(6) -0.001(4) 0.021(5) -0.010(4)
C29 0.046(4) 0.036(4) 0.039(4) -0.003(3) 0.001(3) -0.005(3)
C30 0.058(5) 0.038(4) 0.046(5) 0.001(4) -0.004(3) -0.004(3)
C31 0.048(4) 0.038(4) 0.052(5) -0.006(3) 0.005(3) -0.008(3)
C32 0.063(5) 0.063(5) 0.046(5) -0.010(4) -0.005(4) -0.024(4)
C34 0.045(4) 0.052(5) 0.036(3) -0.001(3) 0.001(3) -0.007(3)
C35 0.062(6) 0.054(5) 0.069(6) 0.011(4) -0.008(4) 0.010(4)
C36 0.051(5) 0.076(6) 0.050(5) -0.014(4) 0.004(4) 0.015(4)
C37 0.036(4) 0.060(5) 0.041(4) -0.013(3) 0.010(3) -0.001(3)
C38 0.064(5) 0.060(6) 0.030(3) -0.005(3) -0.005(3) 0.012(4)
C40 0.061(5) 0.069(6) 0.048(5) -0.005(4) -0.011(4) -0.001(4)
C41 0.081(8) 0.079(7) 0.077(7) 0.016(6) -0.021(5) 0.007(6)
C42 0.092(8) 0.086(8) 0.069(7) 0.026(6) 0.021(6) -0.004(6)
C65 0.060(6) 0.053(5) 0.064(6) -0.020(4) -0.016(4) 0.022(4)
F114 0.38(2) 0.138(13) 0.40(3) -0.080(15) 0.07(2) -0.148(15)

loop_
_atom_type_symbol
_atom_type_description
_atom_type_scat_dispersion_real
_atom_type_scat_dispersion_imag
_atom_type_scat_source
C C 0.0033 0.0016 'International Tables Vol C Tables 4.2.6.8 and 6.1.1.4'
H H 0.0000 0.0000 'International Tables Vol C Tables 4.2.6.8 and 6.1.1.4'
N N 0.0061 0.0033 'International Tables Vol C Tables 4.2.6.8 and 6.1.1.4'
F F 0.0171 0.0103 'International Tables Vol C Tables 4.2.6.8 and 6.1.1.4'
P P 0.1023 0.0942 'International Tables Vol C Tables 4.2.6.8 and 6.1.1.4'
Ir Ir -1.4442 7.9887 'International Tables Vol C Tables 4.2.6.8 and 6.1.1.4'

loop_
_geom_angle_atom_site_label_1
_geom_angle_atom_site_label_2
_geom_angle_atom_site_label_3
_geom_angle
C01 Ir1 C1 93.9(3)
C01 Ir1 C18 88.5(3)
C1 Ir1 C18 156.6(3)
C01 Ir1 C38 160.2(3)
C1 Ir1 C38 90.1(3)
C18 Ir1 C38 95.5(3)
C01 Ir1 C11 91.3(3)
C1 Ir1 C11 165.3(3)
C18 Ir1 C11 37.2(3)
C38 Ir1 C11 80.5(3)
C01 Ir1 C15 162.3(3)
C1 Ir1 C15 91.0(3)
C18 Ir1 C15 80.5(3)
C38 Ir1 C15 36.4(3)
C11 Ir1 C15 88.2(3)
F3 P1 F4 89.3(12)
F3 P1 F1 174.6(13)
F4 P1 F1 85.3(11)
F3 P1 F2 90.2(13)
F4 P1 F2 179.5(10)
F1 P1 F2 95.2(11)
F3 P1 F5 93.6(9)
F4 P1 F5 92.6(6)
F1 P1 F5 87.2(10)
F2 P1 F5 87.7(6)
F3 P1 F6 88.1(8)
F4 P1 F6 88.1(6)
F1 P1 F6 91.1(9)
F2 P1 F6 91.6(6)
F5 P1 F6 178.1(8)
N2 C01 N3 104.1(6)
N2 C01 Ir1 128.8(5)
N3 C01 Ir1 126.9(6)
N4 C1 N5 104.2(7)
N4 C1 Ir1 127.4(6)
N5 C1 Ir1 127.9(6)
C19 Ir2 C29 94.2(3)
C19 Ir2 C34 159.6(3)
C29 Ir2 C34 89.2(3)
C19 Ir2 C30 89.1(3)
C29 Ir2 C30 156.9(3)
C34 Ir2 C30 95.6(3)
C19 Ir2 C37 162.6(3)
C29 Ir2 C37 91.1(3)
C34 Ir2 C37 36.8(3)
C30 Ir2 C37 79.7(3)
C19 Ir2 C31 91.7(3)
C29 Ir2 C31 164.4(3)
C34 Ir2 C31 80.4(3)
C30 Ir2 C31 37.4(3)
C37 Ir2 C31 87.4(3)
F114 P2 F9 178.4(13)
F114 P2 F10 85.9(12)
F9 P2 F10 93.1(12)
F114 P2 F8 88.4(12)
F9 P2 F8 92.6(12)
F10 P2 F8 174.2(12)
F114 P2 F12 83.4(10)
F9 P2 F12 95.4(8)
F10 P2 F12 90.5(6)
F8 P2 F12 89.8(5)
F114 P2 F7 92.5(9)
F9 P2 F7 88.7(7)
F10 P2 F7 90.1(6)
F8 P2 F7 89.2(6)
F12 P2 F7 175.8(8)
N4 C2 C5 113.0(8)
C01 N2 C9 111.2(7)
C01 N2 C02 125.7(7)
C9 N2 C02 123.0(8)
C01 N3 C8 110.0(8)
C01 N3 C7 123.3(7)
C8 N3 C7 126.3(7)
C1 N4 C65 110.9(7)
C1 N4 C2 124.6(7)
C65 N4 C2 124.5(7)
C65 C4 N5 107.6(8)
C6 C5 C2 113.5(8)
C1 N5 C4 110.3(8)
C1 N5 C42 125.5(7)
C4 N5 C42 124.2(8)
C19 N6 C21 110.8(8)
C19 N6 C20 124.6(6)
C21 N6 C20 124.6(8)
C5 C6 C7 114.8(8)
N3 C7 C6 109.3(7)
C19 N7 C22 110.8(8)
C19 N7 C23 124.2(7)
C22 N7 C23 124.6(8)
C29 N8 C27 111.2(7)
C29 N8 C26 125.3(6)
C27 N8 C26 123.4(7)
C9 C8 N3 108.2(8)
C29 N9 C28 110.8(7)
C29 N9 C41 124.2(8)
C28 N9 C41 125.0(8)
C8 C9 N2 106.5(8)
C18 C11 C12 124.8(7)
C18 C11 Ir1 70.6(4)
C12 C11 Ir1 112.0(5)
C13 C12 C11 114.4(6)
C12 C13 C38 112.1(6)
C38 C15 C16 121.7(7)
C38 C15 Ir1 71.1(4)
C16 C15 Ir1 113.4(5)
C15 C16 C17 112.2(7)
C18 C17 C16 113.0(7)
C11 C18 C17 125.0(8)
C11 C18 Ir1 72.2(4)
C17 C18 Ir1 110.0(6)
N7 C19 N6 104.0(6)
N7 C19 Ir2 126.5(6)
N6 C19 Ir2 129.4(6)
C22 C21 N6 108.2(9)
C21 C22 N7 106.3(8)
N7 C23 C24 110.0(7)
C25 C24 C23 115.0(8)
C24 C25 C26 113.6(8)
N8 C26 C25 116.1(7)
C28 C27 N8 107.6(8)
C27 C28 N9 106.1(7)
N8 C29 N9 104.2(6)
N8 C29 Ir2 126.5(6)
N9 C29 Ir2 128.9(6)
C31 C30 C35 125.1(8)
C31 C30 Ir2 72.7(4)
C35 C30 Ir2 110.4(6)
C30 C31 C32 125.0(7)
C30 C31 Ir2 69.9(4)
C32 C31 Ir2 112.0(5)
C31 C32 C40 113.7(7)
C37 C34 C40 126.3(8)
C37 C34 Ir2 72.6(4)
C40 C34 Ir2 110.5(5)
C30 C35 C36 113.5(7)
C37 C36 C35 112.8(6)
C34 C37 C36 124.5(7)
C34 C37 Ir2 70.6(4)
C36 C37 Ir2 113.2(5)
C15 C38 C13 127.5(8)
C15 C38 Ir1 72.5(4)
C13 C38 Ir1 109.6(5)
C34 C40 C32 112.5(7)
C4 C65 N4 107.0(7)

loop_
_geom_bond_atom_site_label_1
_geom_bond_atom_site_label_2
_geom_bond_distance
Ir1 C01 2.038(7)
Ir1 C1 2.046(8)
Ir1 C18 2.172(8)
Ir1 C38 2.176(7)
Ir1 C11 2.192(7)
Ir1 C15 2.193(7)
P1 F3 1.420(12)
P1 F4 1.474(8)
P1 F1 1.480(13)
P1 F2 1.489(8)
P1 F5 1.519(9)
P1 F6 1.558(9)
C01 N2 1.349(10)
C01 N3 1.361(9)
C1 N4 1.346(10)
C1 N5 1.354(10)
Ir2 C19 2.033(7)
Ir2 C29 2.056(7)
Ir2 C34 2.171(7)
Ir2 C30 2.172(8)
Ir2 C37 2.196(6)
Ir2 C31 2.207(7)
P2 F114 1.415(13)
P2 F9 1.420(12)
P2 F10 1.483(8)
P2 F8 1.502(9)
P2 F12 1.528(8)
P2 F7 1.540(8)
C2 N4 1.461(11)
C2 C5 1.587(12)
N2 C9 1.398(11)
N2 C02 1.470(12)
N3 C8 1.392(11)
N3 C7 1.460(11)
N4 C65 1.398(11)
C4 C65 1.298(14)
C4 N5 1.397(11)
C5 C6 1.439(14)
N5 C42 1.475(12)
N6 C19 1.359(10)
N6 C21 1.386(11)
N6 C20 1.491(12)
C6 C7 1.580(13)
N7 C19 1.358(10)
N7 C22 1.411(10)
N7 C23 1.460(12)
N8 C29 1.348(10)
N8 C27 1.365(11)
N8 C26 1.468(11)
C8 C9 1.306(15)
N9 C29 1.348(10)
N9 C28 1.390(11)
N9 C41 1.473(13)
C11 C18 1.392(11)
C11 C12 1.517(11)
C12 C13 1.517(13)
C13 C38 1.530(11)
C15 C38 1.365(11)
C15 C16 1.495(12)
C16 C17 1.554(13)
C17 C18 1.504(13)
C21 C22 1.311(15)
C23 C24 1.556(13)
C24 C25 1.463(13)
C25 C26 1.517(12)
C27 C28 1.330(14)
C30 C31 1.405(12)
C30 C35 1.490(12)
C31 C32 1.518(11)
C32 C40 1.541(13)
C34 C37 1.379(10)
C34 C40 1.506(11)
C35 C36 1.522(12)
C36 C37 1.497(12)

loop_
_geom_torsion_atom_site_label_1
_geom_torsion_atom_site_label_2
_geom_torsion_atom_site_label_3
_geom_torsion_atom_site_label_4
_geom_torsion
C1 Ir1 C01 N2 -104.8(7)
C18 Ir1 C01 N2 98.6(7)
C38 Ir1 C01 N2 -3.5(13)
C11 Ir1 C01 N2 61.5(7)
C15 Ir1 C01 N2 149.6(8)
C1 Ir1 C01 N3 79.8(7)
C18 Ir1 C01 N3 -76.8(7)
C38 Ir1 C01 N3 -178.8(8)
C11 Ir1 C01 N3 -113.9(7)
C15 Ir1 C01 N3 -25.8(14)
C01 Ir1 C1 N4 -95.8(7)
C18 Ir1 C1 N4 -0.7(12)
C38 Ir1 C1 N4 103.6(7)
C11 Ir1 C1 N4 153.9(10)
C15 Ir1 C1 N4 67.2(7)
C01 Ir1 C1 N5 94.0(7)
C18 Ir1 C1 N5 -170.9(7)
C38 Ir1 C1 N5 -66.5(7)
C11 Ir1 C1 N5 -16.2(18)
C15 Ir1 C1 N5 -102.9(7)
N3 C01 N2 C9 -0.6(9)
Ir1 C01 N2 C9 -176.8(6)
N3 C01 N2 C02 -177.3(8)
Ir1 C01 N2 C02 6.5(12)
N2 C01 N3 C8 0.7(9)
Ir1 C01 N3 C8 177.0(6)
N2 C01 N3 C7 174.5(8)
Ir1 C01 N3 C7 -9.2(12)
N5 C1 N4 C65 0.0(8)
Ir1 C1 N4 C65 -172.0(5)
N5 C1 N4 C2 -179.3(7)
Ir1 C1 N4 C2 8.8(11)
C5 C2 N4 C1 100.0(9)
C5 C2 N4 C65 -79.2(10)
N4 C2 C5 C6 -54.9(12)
N4 C1 N5 C4 -1.1(8)
Ir1 C1 N5 C4 170.8(6)
N4 C1 N5 C42 178.5(9)
Ir1 C1 N5 C42 -9.6(13)
C65 C4 N5 C1 2.0(10)
C65 C4 N5 C42 -177.7(9)
C2 C5 C6 C7 -66.5(12)
C01 N3 C7 C6 -85.8(10)
C8 N3 C7 C6 87.0(10)
C5 C6 C7 N3 142.3(8)
C01 N3 C8 C9 -0.5(11)
C7 N3 C8 C9 -174.1(9)
N3 C8 C9 N2 0.2(11)
C01 N2 C9 C8 0.3(11)
C02 N2 C9 C8 177.1(9)
C01 Ir1 C11 C18 85.8(5)
C1 Ir1 C11 C18 -163.6(12)
C38 Ir1 C11 C18 -112.4(5)
C15 Ir1 C11 C18 -76.6(5)
C01 Ir1 C11 C12 -153.5(6)
C1 Ir1 C11 C12 -42.9(16)
C18 Ir1 C11 C12 120.7(8)
C38 Ir1 C11 C12 8.3(6)
C15 Ir1 C11 C12 44.1(6)
C18 C11 C12 C13 91.0(10)
Ir1 C11 C12 C13 9.9(9)
C11 C12 C13 C38 -31.3(11)
C01 Ir1 C15 C38 -165.0(8)
C1 Ir1 C15 C38 88.9(5)
C18 Ir1 C15 C38 -113.0(5)
C11 Ir1 C15 C38 -76.4(5)
C01 Ir1 C15 C16 -47.7(12)
C1 Ir1 C15 C16 -153.8(6)
C18 Ir1 C15 C16 4.2(6)
C38 Ir1 C15 C16 117.3(8)
C11 Ir1 C15 C16 40.8(6)
C38 C15 C16 C17 95.5(9)
Ir1 C15 C16 C17 13.9(9)
C15 C16 C17 C18 -33.5(11)
C12 C11 C18 C17 -1.6(12)
Ir1 C11 C18 C17 102.3(8)
C12 C11 C18 Ir1 -103.9(7)
C16 C17 C18 C11 -45.4(12)
C16 C17 C18 Ir1 36.3(9)
C01 Ir1 C18 C11 -94.1(5)
C1 Ir1 C18 C11 169.7(7)
C38 Ir1 C18 C11 66.4(5)
C15 Ir1 C18 C11 99.7(5)
C01 Ir1 C18 C17 144.3(6)
C1 Ir1 C18 C17 48.0(11)
C38 Ir1 C18 C17 -55.2(6)
C11 Ir1 C18 C17 -121.6(8)
C15 Ir1 C18 C17 -21.9(6)
C22 N7 C19 N6 1.0(9)
C23 N7 C19 N6 173.5(7)
C22 N7 C19 Ir2 176.5(6)
C23 N7 C19 Ir2 -10.9(11)
C21 N6 C19 N7 -0.8(9)
C20 N6 C19 N7 -178.4(8)
C21 N6 C19 Ir2 -176.2(6)
C20 N6 C19 Ir2 6.2(12)
C29 Ir2 C19 N7 81.0(7)
C34 Ir2 C19 N7 180.0(7)
C30 Ir2 C19 N7 -76.1(7)
C37 Ir2 C19 N7 -26.5(14)
C31 Ir2 C19 N7 -113.4(7)
C29 Ir2 C19 N6 -104.5(7)
C34 Ir2 C19 N6 -5.5(13)
C30 Ir2 C19 N6 98.3(7)
C37 Ir2 C19 N6 147.9(8)
C31 Ir2 C19 N6 61.0(7)
C19 N6 C21 C22 0.4(11)
C20 N6 C21 C22 178.0(9)
N6 C21 C22 N7 0.2(11)
C19 N7 C22 C21 -0.8(10)
C23 N7 C22 C21 -173.3(8)
C19 N7 C23 C24 -84.1(9)
C22 N7 C23 C24 87.5(10)
N7 C23 C24 C25 140.8(8)
C23 C24 C25 C26 -67.3(11)
C29 N8 C26 C25 98.5(9)
C27 N8 C26 C25 -77.7(10)
C24 C25 C26 N8 -54.8(12)
C29 N8 C27 C28 0.4(9)
C26 N8 C27 C28 177.0(7)
N8 C27 C28 N9 -1.1(9)
C29 N9 C28 C27 1.4(9)
C41 N9 C28 C27 -178.2(9)
C27 N8 C29 N9 0.5(8)
C26 N8 C29 N9 -176.1(7)
C27 N8 C29 Ir2 -172.7(5)
C26 N8 C29 Ir2 10.7(11)
C28 N9 C29 N8 -1.2(8)
C41 N9 C29 N8 178.5(8)
C28 N9 C29 Ir2 171.8(6)
C41 N9 C29 Ir2 -8.5(12)
C19 Ir2 C29 N8 -95.6(7)
C34 Ir2 C29 N8 104.6(7)
C30 Ir2 C29 N8 2.1(12)
C37 Ir2 C29 N8 67.8(7)
C31 Ir2 C29 N8 152.2(9)
C19 Ir2 C29 N9 92.8(7)
C34 Ir2 C29 N9 -67.0(7)
C30 Ir2 C29 N9 -169.4(7)
C37 Ir2 C29 N9 -103.7(7)
C31 Ir2 C29 N9 -19.4(16)
C19 Ir2 C30 C31 -94.0(5)
C29 Ir2 C30 C31 167.2(7)
C34 Ir2 C30 C31 66.1(5)
C37 Ir2 C30 C31 99.4(5)
C19 Ir2 C30 C35 144.2(6)
C29 Ir2 C30 C35 45.5(11)
C34 Ir2 C30 C35 -55.7(6)
C37 Ir2 C30 C35 -22.4(6)
C31 Ir2 C30 C35 -121.8(9)
C35 C30 C31 C32 -0.2(13)
Ir2 C30 C31 C32 -103.4(7)
C35 C30 C31 Ir2 103.2(8)
C19 Ir2 C31 C30 86.3(5)
C29 Ir2 C31 C30 -161.2(11)
C34 Ir2 C31 C30 -112.7(5)
C37 Ir2 C31 C30 -76.3(5)
C19 Ir2 C31 C32 -153.0(6)
C29 Ir2 C31 C32 -40.5(14)
C34 Ir2 C31 C32 8.0(6)
C30 Ir2 C31 C32 120.7(8)
C37 Ir2 C31 C32 44.4(6)
C30 C31 C32 C40 89.9(10)
Ir2 C31 C32 C40 9.6(9)
C19 Ir2 C34 C37 167.1(7)
C29 Ir2 C34 C37 -93.0(5)
C30 Ir2 C34 C37 64.4(5)
C31 Ir2 C34 C37 98.6(5)
C19 Ir2 C34 C40 44.1(11)
C29 Ir2 C34 C40 144.0(6)
C30 Ir2 C34 C40 -58.7(6)
C37 Ir2 C34 C40 -123.0(8)
C31 Ir2 C34 C40 -24.4(6)
C31 C30 C35 C36 -46.8(12)
Ir2 C30 C35 C36 35.9(10)
C30 C35 C36 C37 -31.5(12)
C40 C34 C37 C36 -2.4(12)
Ir2 C34 C37 C36 -105.4(7)
C40 C34 C37 Ir2 102.9(7)
C35 C36 C37 C34 93.2(10)
C35 C36 C37 Ir2 11.5(10)
C19 Ir2 C37 C34 -164.9(9)
C29 Ir2 C37 C34 87.1(5)
C30 Ir2 C37 C34 -114.2(5)
C31 Ir2 C37 C34 -77.3(5)
C19 Ir2 C37 C36 -44.8(13)
C29 Ir2 C37 C36 -152.7(6)
C34 Ir2 C37 C36 120.2(8)
C30 Ir2 C37 C36 6.0(6)
C31 Ir2 C37 C36 42.8(6)
C16 C15 C38 C13 -4.8(12)
Ir1 C15 C38 C13 101.6(8)
C16 C15 C38 Ir1 -106.4(7)
C12 C13 C38 C15 -45.4(11)
C12 C13 C38 Ir1 37.1(9)
C01 Ir1 C38 C15 166.6(7)
C1 Ir1 C38 C15 -91.4(5)
C18 Ir1 C38 C15 65.8(5)
C11 Ir1 C38 C15 100.0(5)
C01 Ir1 C38 C13 42.2(12)
C1 Ir1 C38 C13 144.1(7)
C18 Ir1 C38 C13 -58.7(7)
C11 Ir1 C38 C13 -24.5(6)
C15 Ir1 C38 C13 -124.4(9)
C37 C34 C40 C32 -46.0(11)
Ir2 C34 C40 C32 36.9(9)
C31 C32 C40 C34 -30.8(11)
N5 C4 C65 N4 -1.8(10)
C1 N4 C65 C4 1.2(10)
C2 N4 C65 C4 -179.5(8)
